data_7213371
loop_
_publ_author_name
'Rathore, Rajendra'
'Zhu, Chengjian'
'Lindeman, Sergey V.'
'Kochi, Jay K.'

_publ_section_title
;
 Spontaneous oxidation of organic donors to their cation radicals using
 Br\/onsted acids. Identification of the elusive oxidant&#x200A;&#x2020;
;
_journal_issue 9
_journal_name_full 'Journal of the Chemical Society, Perkin Transactions 2'
_journal_page_first 1837
_journal_paper_doi 10.1039/b003860l
_journal_year 2000
_chemical_compound_source 'chemical synthesis'
_chemical_formula_sum 'C20 H30'
_chemical_formula_weight 270.44
_chemical_name_systematic
; 
 2,2'-Biadamantane
;
_space_group_IT_number 15
_symmetry_cell_setting monoclinic
_symmetry_space_group_name_Hall '-C 2yc'
_symmetry_space_group_name_H-M 'C 1 2/c 1'
_atom_sites_solution_hydrogens geom
_atom_sites_solution_primary direct
_atom_sites_solution_secondary difmap
_audit_creation_method SHELXL
_cell_angle_alpha 90.00
_cell_angle_beta 103.6340(10)
_cell_angle_gamma 90.00
_cell_formula_units_Z 4
_cell_length_a 9.2428(5)
_cell_length_b 9.0959(11)
_cell_length_c 18.4539(13)
_cell_measurement_reflns_used 4247
_cell_measurement_temperature 123(2)
_cell_measurement_theta_max 28
_cell_measurement_theta_min 3
_cell_volume 1507.7(2)
_computing_cell_refinement 'SAINT V6.01 (BruckerAXS, 1997-99)'
_computing_data_collection 'SMART V5.054 (BruckerAXS, 1997-98)'
_computing_data_reduction 'SAINT & SADABS (Sheldrick, 1998)'
_computing_molecular_graphics 'XP V5.06 (Siemens, 1996)'
_computing_publication_material 'SHELXL-93 & XCIF V5.05 (Siemens, 1996)'
_computing_structure_refinement 'SHELXL-93 (Sheldrick, 1993)'
_computing_structure_solution 'SHELXS-86 (Sheldrick, 1990)'
_diffrn_ambient_temperature 123(2)
_diffrn_measurement_device 'Siemens SMART 1K'
_diffrn_measurement_method
;
\w-scan, frame range 0.3 deg, hemisphere
;
_diffrn_radiation_monochromator graphite
_diffrn_radiation_source 'normal-focus sealed tube'
_diffrn_radiation_type MoK\a
_diffrn_radiation_wavelength 0.71073
_diffrn_reflns_av_R_equivalents 0.0215
_diffrn_reflns_av_sigmaI/netI 0.0161
_diffrn_reflns_limit_h_max 14
_diffrn_reflns_limit_h_min -14
_diffrn_reflns_limit_k_max 14
_diffrn_reflns_limit_k_min 0
_diffrn_reflns_limit_l_max 29
_diffrn_reflns_limit_l_min 0
_diffrn_reflns_number 10681
_diffrn_reflns_theta_max 35.49
_diffrn_reflns_theta_min 2.27
_diffrn_standards_decay_% 0.5
_diffrn_standards_number 201
_exptl_absorpt_coefficient_mu 0.066
_exptl_absorpt_correction_T_max 0.93
_exptl_absorpt_correction_T_min 0.87
_exptl_absorpt_correction_type 'Semi-empirical (SADABS procedure)'
_exptl_crystal_colour colorless
_exptl_crystal_density_diffrn 1.191
_exptl_crystal_density_method none
_exptl_crystal_description prism
_exptl_crystal_F_000 600
_exptl_crystal_size_max 0.4
_exptl_crystal_size_mid 0.2
_exptl_crystal_size_min 0.15
_refine_diff_density_max 0.321
_refine_diff_density_min -0.294
_refine_diff_density_rms 0.058
_refine_ls_extinction_method none
_refine_ls_goodness_of_fit_all 1.053
_refine_ls_goodness_of_fit_obs 1.100
_refine_ls_hydrogen_treatment refall
_refine_ls_matrix_type full
_refine_ls_number_parameters 151
_refine_ls_number_reflns 3294
_refine_ls_number_restraints 0
_refine_ls_restrained_S_all 1.238
_refine_ls_restrained_S_obs 1.100
_refine_ls_R_factor_all 0.0539
_refine_ls_R_factor_obs 0.0390
_refine_ls_shift/esd_max 0.002
_refine_ls_shift/esd_mean 0.000
_refine_ls_structure_factor_coef Fsqd
_refine_ls_weighting_details 'w=1/[\s^2^(Fo^2^)+(0.0623P)^2^+0.1621P] where P=(Fo^2^+2Fc^2^)/3'
_refine_ls_weighting_scheme calc
_refine_ls_wR_factor_all 0.1349
_refine_ls_wR_factor_obs 0.1039
_reflns_number_observed 2493
_reflns_number_total 3308
_reflns_observed_criterion >2sigma(I)
_cod_data_source_file b003860lsup1.cif
_cod_data_source_block rajxtsx
_cod_depositor_comments
;
The following automatic conversions were performed:

'_refine_ls_weighting_scheme' value 'calc
w=1/[\s^2^(Fo^2^)+(0.0623P)^2^+0.1621P] where P=(Fo^2^+2Fc^2^)/3' was
changed to 'calc'. New tag '_refine_ls_weighting_details' was
created. The value of the new tag was set to
'w=1/[\s^2^(Fo^2^)+(0.0623P)^2^+0.1621P] where P=(Fo^2^+2Fc^2^)/3'.

Automatic conversion script
Id: cif_fix_values 3143 2015-03-26 13:38:13Z robertas 
;
_cod_original_sg_symbol_H-M C2/c
_cod_database_code 7213371

loop_
_symmetry_equiv_pos_as_xyz
'x, y, z'
'-x, y, -z+1/2'
'x+1/2, y+1/2, z'
'-x+1/2, y+1/2, -z+1/2'
'-x, -y, -z'
'x, -y, z-1/2'
'-x+1/2, -y+1/2, -z'
'x+1/2, -y+1/2, z-1/2'

loop_
_atom_site_aniso_label
_atom_site_aniso_U_11
_atom_site_aniso_U_22
_atom_site_aniso_U_33
_atom_site_aniso_U_23
_atom_site_aniso_U_13
_atom_site_aniso_U_12
C1 0.0161(2) 0.0164(2) 0.0129(2) -0.00082(14) 0.0035(2) 0.00055(15)
C2 0.0205(2) 0.0184(2) 0.0146(2) -0.0029(2) 0.0054(2) -0.0028(2)
C3 0.0296(3) 0.0194(2) 0.0192(2) -0.0037(2) 0.0092(2) 0.0002(2)
C4 0.0216(2) 0.0244(3) 0.0173(2) -0.0018(2) 0.0070(2) 0.0036(2)
C5 0.0166(2) 0.0281(3) 0.0207(2) -0.0020(2) 0.0062(2) 0.0020(2)
C6 0.0164(2) 0.0199(2) 0.0180(2) -0.0023(2) 0.0054(2) -0.0020(2)
C7 0.0167(2) 0.0315(3) 0.0149(2) -0.0021(2) 0.0025(2) -0.0007(2)
C8 0.0220(2) 0.0293(3) 0.0160(2) 0.0055(2) 0.0055(2) 0.0060(2)
C9 0.0248(3) 0.0190(2) 0.0251(2) 0.0041(2) 0.0118(2) 0.0018(2)
C10 0.0245(3) 0.0330(3) 0.0156(2) 0.0018(2) 0.0082(2) 0.0039(2)

loop_
_atom_site_label
_atom_site_type_symbol
_atom_site_fract_x
_atom_site_fract_y
_atom_site_fract_z
_atom_site_U_iso_or_equiv
_atom_site_thermal_displace_type
_atom_site_occupancy
_atom_site_calc_flag
C1 C 0.29822(5) 0.20798(5) -0.02227(2) 0.01514(11) Uani 1 d
C2 C 0.20604(6) 0.11143(6) -0.08558(3) 0.01760(11) Uani 1 d
C3 C 0.31131(7) 0.01805(6) -0.12008(3) 0.02211(12) Uani 1 d
C4 C 0.41249(6) 0.11788(6) -0.15359(3) 0.02069(12) Uani 1 d
C5 C 0.50356(6) 0.21524(7) -0.09143(3) 0.02152(12) Uani 1 d
C6 C 0.39873(6) 0.30925(6) -0.05687(3) 0.01785(11) Uani 1 d
C7 C 0.11019(6) 0.20757(7) -0.14686(3) 0.02124(12) Uani 1 d
C8 C 0.21090(6) 0.30918(7) -0.18001(3) 0.02226(12) Uani 1 d
C9 C 0.30374(6) 0.40667(6) -0.11814(3) 0.02197(12) Uani 1 d
C10 C 0.31619(7) 0.21523(7) -0.21420(3) 0.02378(13) Uani 1 d
H1 H 0.3695(9) 0.1384(9) 0.0112(4) 0.032(2) Uiso 1 d
H2 H 0.1400(9) 0.0420(10) -0.0644(5) 0.035(2) Uiso 1 d
H3A H 0.3738(10) -0.0453(11) -0.0820(5) 0.044(2) Uiso 1 d
H3B H 0.2535(10) -0.0465(10) -0.1583(5) 0.041(2) Uiso 1 d
H4 H 0.4819(10) 0.0563(10) -0.1769(5) 0.035(2) Uiso 1 d
H5A H 0.5718(10) 0.2821(10) -0.1120(5) 0.037(2) Uiso 1 d
H5B H 0.5685(10) 0.1548(10) -0.0527(5) 0.038(2) Uiso 1 d
H6 H 0.4608(10) 0.3736(10) -0.0181(5) 0.036(2) Uiso 1 d
H7A H 0.0352(10) 0.2667(10) -0.1276(5) 0.037(2) Uiso 1 d
H7B H 0.0525(10) 0.1437(10) -0.1860(5) 0.039(2) Uiso 1 d
H8 H 0.1485(10) 0.3754(10) -0.2187(5) 0.040(2) Uiso 1 d
H9A H 0.3699(10) 0.4752(10) -0.1399(5) 0.043(2) Uiso 1 d
H9B H 0.2389(9) 0.4747(10) -0.0964(5) 0.037(2) Uiso 1 d
H10A H 0.2572(10) 0.1529(11) -0.2551(5) 0.043(2) Uiso 1 d
H10B H 0.3816(10) 0.2817(9) -0.2360(5) 0.038(2) Uiso 1 d

loop_
_atom_type_symbol
_atom_type_description
_atom_type_scat_dispersion_real
_atom_type_scat_dispersion_imag
_atom_type_scat_source
C C 0.0033 0.0016 'International Tables Vol C Tables 4.2.6.8 and 6.1.1.4'
H H 0.0000 0.0000 'International Tables Vol C Tables 4.2.6.8 and 6.1.1.4'

loop_
_geom_angle_atom_site_label_1
_geom_angle_atom_site_label_2
_geom_angle_atom_site_label_3
_geom_angle
_geom_angle_site_symmetry_1
_geom_angle_site_symmetry_3
C2 C1 C6 107.66(4) . .
C2 C1 C1 113.42(5) . 7
C6 C1 C1 113.66(5) . 7
C2 C1 H1 105.6(5) . .
C6 C1 H1 104.9(5) . .
C1 C1 H1 111.0(5) 7 .
C7 C2 C3 108.73(4) . .
C7 C2 C1 110.64(4) . .
C3 C2 C1 109.67(4) . .
C7 C2 H2 110.0(5) . .
C3 C2 H2 108.1(5) . .
C1 C2 H2 109.6(5) . .
C4 C3 C2 110.19(5) . .
C4 C3 H3A 108.9(5) . .
C2 C3 H3A 110.5(5) . .
C4 C3 H3B 110.3(5) . .
C2 C3 H3B 109.9(5) . .
H3A C3 H3B 107.1(8) . .
C5 C4 C3 108.63(4) . .
C5 C4 C10 109.48(5) . .
C3 C4 C10 109.34(4) . .
C5 C4 H4 110.1(5) . .
C3 C4 H4 110.4(5) . .
C10 C4 H4 108.9(5) . .
C4 C5 C6 110.03(4) . .
C4 C5 H5A 110.3(5) . .
C6 C5 H5A 109.3(5) . .
C4 C5 H5B 110.7(5) . .
C6 C5 H5B 110.2(5) . .
H5A C5 H5B 106.3(7) . .
C9 C6 C5 108.76(4) . .
C9 C6 C1 110.59(4) . .
C5 C6 C1 109.75(5) . .
C9 C6 H6 108.8(5) . .
C5 C6 H6 108.2(5) . .
C1 C6 H6 110.7(5) . .
C2 C7 C8 109.71(4) . .
C2 C7 H7A 111.7(5) . .
C8 C7 H7A 110.6(5) . .
C2 C7 H7B 108.9(5) . .
C8 C7 H7B 109.7(5) . .
H7A C7 H7B 106.1(7) . .
C7 C8 C9 109.60(4) . .
C7 C8 C10 109.28(5) . .
C9 C8 C10 109.19(4) . .
C7 C8 H8 110.1(5) . .
C9 C8 H8 108.0(5) . .
C10 C8 H8 110.7(5) . .
C8 C9 C6 109.60(4) . .
C8 C9 H9A 110.0(5) . .
C6 C9 H9A 110.5(5) . .
C8 C9 H9B 111.7(5) . .
C6 C9 H9B 110.6(5) . .
H9A C9 H9B 104.4(8) . .
C4 C10 C8 109.62(4) . .
C4 C10 H10A 110.0(5) . .
C8 C10 H10A 109.9(6) . .
C4 C10 H10B 109.8(5) . .
C8 C10 H10B 109.2(5) . .
H10A C10 H10B 108.3(7) . .

loop_
_geom_bond_atom_site_label_1
_geom_bond_atom_site_label_2
_geom_bond_distance
_geom_bond_site_symmetry_2
C1 C2 1.5468(7) .
C1 C6 1.5489(7) .
C1 C1 1.5492(9) 7
C1 H1 1.013(8) .
C2 C7 1.5350(7) .
C2 C3 1.5381(7) .
C2 H2 1.018(9) .
C3 C4 1.5343(8) .
C3 H3A 0.984(9) .
C3 H3B 0.975(9) .
C4 C5 1.5341(8) .
C4 C10 1.5356(8) .
C4 H4 1.020(9) .
C5 C6 1.5388(7) .
C5 H5A 1.011(9) .
C5 H5B 0.985(9) .
C6 C9 1.5383(7) .
C6 H6 0.995(9) .
C7 C8 1.5374(8) .
C7 H7A 1.006(9) .
C7 H7B 0.981(9) .
C8 C9 1.5377(8) .
C8 C10 1.5378(8) .
C8 H8 1.006(9) .
C9 H9A 1.019(10) .
C9 H9B 1.008(9) .
C10 H10A 0.997(9) .
C10 H10B 1.004(9) .
